data_2230980
loop_
_publ_author_name
'Eagleman, Yetta'
'Wu, Guang'
'Gundiah, Gautam'
'Bourret-Courchesne, Edith'
'Derenzo, Stephen'

_publ_section_title
;
 Ba~11~La~4~Br~34~: a new barium lanthanum bromide
;
_journal_coeditor_code RU2009
_journal_issue 10
_journal_name_full 'Acta Crystallographica, Section E'
_journal_page_first i53
_journal_page_last i54
_journal_paper_doi 10.1107/S1600536811037354
_journal_volume 67
_journal_year 2011
_chemical_formula_iupac 'Ba11 La4 Br34'
_chemical_formula_sum 'Ba11 Br34 La4'
_chemical_formula_weight 4783.10
_chemical_name_systematic
;
undecabarium tetralanthanum tetratricontabromide
;
_space_group_IT_number 87
_symmetry_cell_setting tetragonal
_symmetry_space_group_name_Hall '-I 4'
_symmetry_space_group_name_H-M 'I 4/m'
_atom_sites_solution_primary direct
_atom_sites_solution_secondary difmap
_audit_creation_method SHELXL-97
_cell_angle_alpha 90.00
_cell_angle_beta 90.00
_cell_angle_gamma 90.00
_cell_formula_units_Z 2
_cell_length_a 11.909(3)
_cell_length_b 11.909(3)
_cell_length_c 22.888(5)
_cell_measurement_reflns_used 119
_cell_measurement_temperature 150(2)
_cell_measurement_theta_max 37.1
_cell_measurement_theta_min 12.9
_cell_volume 3246.1(14)
_computing_cell_refinement 'SAINT (Bruker, 2007)'
_computing_data_collection 'SMART (Bruker, 2007)'
_computing_data_reduction 'SAINT (Bruker, 2007)'
_computing_molecular_graphics 'DIAMOND (Brandenburg, 2005)'
_computing_publication_material 'publCIF (Westrip, 2010)'
_computing_structure_refinement 'SHELXL97 (Sheldrick, 2008)'
_computing_structure_solution 'SHELXS97 (Sheldrick, 2008)'
_diffrn_ambient_temperature 150(2)
_diffrn_measured_fraction_theta_full 0.985
_diffrn_measured_fraction_theta_max 0.985
_diffrn_measurement_device_type 'Bruker SMART1000 CCD area-detector'
_diffrn_measurement_method \w
_diffrn_radiation_monochromator graphite
_diffrn_radiation_source 'fine-focus sealed tube'
_diffrn_radiation_type MoK\a
_diffrn_radiation_wavelength 0.71073
_diffrn_reflns_av_R_equivalents 0.1680
_diffrn_reflns_av_sigmaI/netI 0.0905
_diffrn_reflns_limit_h_max 14
_diffrn_reflns_limit_h_min -14
_diffrn_reflns_limit_k_max 14
_diffrn_reflns_limit_k_min -14
_diffrn_reflns_limit_l_max 28
_diffrn_reflns_limit_l_min -28
_diffrn_reflns_number 12169
_diffrn_reflns_theta_full 26.38
_diffrn_reflns_theta_max 26.38
_diffrn_reflns_theta_min 1.93
_exptl_absorpt_coefficient_mu 30.051
_exptl_absorpt_correction_T_max 0.403
_exptl_absorpt_correction_T_min 0.141
_exptl_absorpt_correction_type multi-scan
_exptl_absorpt_process_details '(SADABS; Sheldrick, 1996)'
_exptl_crystal_colour colorless
_exptl_crystal_density_diffrn 4.894
_exptl_crystal_density_method 'not measured'
_exptl_crystal_description block
_exptl_crystal_F_000 4068
_exptl_crystal_size_max 0.25
_exptl_crystal_size_mid 0.15
_exptl_crystal_size_min 0.1
_refine_diff_density_max 5.720
_refine_diff_density_min -3.309
_refine_ls_extinction_method none
_refine_ls_goodness_of_fit_ref 1.004
_refine_ls_matrix_type full
_refine_ls_number_parameters 63
_refine_ls_number_reflns 1687
_refine_ls_number_restraints 0
_refine_ls_restrained_S_all 1.004
_refine_ls_R_factor_all 0.0719
_refine_ls_R_factor_gt 0.0494
_refine_ls_shift/su_max 0.100
_refine_ls_shift/su_mean 0.004
_refine_ls_structure_factor_coef Fsqd
_refine_ls_weighting_details 'calc w=1/[\s^2^(Fo^2^)+(0.0501P)^2^+0.0000P] where P=(Fo^2^+2Fc^2^)/3'
_refine_ls_weighting_scheme calc
_refine_ls_wR_factor_gt 0.1111
_refine_ls_wR_factor_ref 0.1178
_reflns_number_gt 1193
_reflns_number_total 1687
_reflns_threshold_expression I>2\s(I)
_cod_data_source_file ru2009.cif
_cod_data_source_block I
_cod_original_cell_volume 3246.2(10)
_cod_database_code 2230980
_cod_database_fobs_code 2230980

loop_
_symmetry_equiv_pos_as_xyz
'x, y, z'
'-x, -y, z'
'-y, x, z'
'y, -x, z'
'x+1/2, y+1/2, z+1/2'
'-x+1/2, -y+1/2, z+1/2'
'-y+1/2, x+1/2, z+1/2'
'y+1/2, -x+1/2, z+1/2'
'-x, -y, -z'
'x, y, -z'
'y, -x, -z'
'-y, x, -z'
'-x+1/2, -y+1/2, -z+1/2'
'x+1/2, y+1/2, -z+1/2'
'y+1/2, -x+1/2, -z+1/2'
'-y+1/2, x+1/2, -z+1/2'

loop_
_atom_site_type_symbol
_atom_site_label
_atom_site_fract_x
_atom_site_fract_y
_atom_site_fract_z
_atom_site_U_iso_or_equiv
_atom_site_adp_type
_atom_site_calc_flag
_atom_site_refinement_flags
_atom_site_occupancy
_atom_site_symmetry_multiplicity
Ba Ba1 1.0000 1.0000 0.0000 0.0070(5) Uani d S 1 8
Ba Ba2 1.13364(7) 0.68518(6) 0.15892(3) 0.0095(2) Uani d . 1 1
Ba Ba3 0.81444(11) 0.60582(10) 0.0000 0.0184(3) Uani d SP 0.50 2
Br Br1 1.20905(10) 0.91792(11) 0.08083(5) 0.0103(3) Uani d . 1 1
Br Br2 1.0000 0.5000 0.2500 0.0113(6) Uani d S 1 4
Br Br3 1.0000 0.5000 0.08013(7) 0.0086(4) Uani d S 1 2
Br Br4 0.90821(10) 0.80123(10) 0.23802(5) 0.0100(3) Uani d . 1 1
Br Br5 1.21627(12) 1.07440(11) 0.37484(6) 0.0190(4) Uani d . 1 1
Br Br6A 0.7919(2) 0.3517(2) 0.0000 0.0264(6) Uani d SP 0.86 2
Br Br6B 0.5329(13) 0.5572(11) 0.0000 0.0190(4) Uani d SP 0.14 2
La La1 0.81444(11) 0.60582(10) 0.0000 0.0184(3) Uani d SP 0.50 2
La La2 1.0000 1.0000 0.31170(6) 0.0063(3) Uani d S 1 4

loop_
_atom_site_aniso_label
_atom_site_aniso_U_11
_atom_site_aniso_U_22
_atom_site_aniso_U_33
_atom_site_aniso_U_12
_atom_site_aniso_U_13
_atom_site_aniso_U_23
Ba1 0.0081(7) 0.0081(7) 0.0046(10) 0.000 0.000 0.000
Ba2 0.0103(4) 0.0073(4) 0.0110(4) -0.0016(3) -0.0052(3) -0.0002(3)
Ba3 0.0373(8) 0.0135(6) 0.0045(6) 0.0125(6) 0.000 0.000
Br1 0.0110(6) 0.0108(7) 0.0092(7) -0.0022(5) -0.0023(5) -0.0005(5)
Br2 0.0113(8) 0.0113(8) 0.0114(13) 0.000 0.000 0.000
Br3 0.0119(9) 0.0056(8) 0.0084(9) -0.0004(7) 0.000 0.000
Br4 0.0084(6) 0.0114(7) 0.0101(7) 0.0008(5) -0.0016(5) 0.0013(5)
Br5 0.0190(7) 0.0145(7) 0.0237(8) -0.0003(6) -0.0103(6) -0.0024(6)
Br6A 0.0470(16) 0.0229(13) 0.0092(12) -0.0234(12) 0.000 0.000
Br6B 0.0190(7) 0.0145(7) 0.0237(8) -0.0003(6) -0.0103(6) -0.0024(6)
La1 0.0373(8) 0.0135(6) 0.0045(6) 0.0125(6) 0.000 0.000
La2 0.0048(5) 0.0048(5) 0.0093(8) 0.000 0.000 0.000

loop_
_atom_type_symbol
_atom_type_description
_atom_type_scat_dispersion_real
_atom_type_scat_dispersion_imag
_atom_type_scat_source
Br Br -0.2901 2.4595 'International Tables Vol C Tables 4.2.6.8 and 6.1.1.4'
Ba Ba -0.3244 2.2819 'International Tables Vol C Tables 4.2.6.8 and 6.1.1.4'
La La -0.2871 2.4523 'International Tables Vol C Tables 4.2.6.8 and 6.1.1.4'

loop_
_geom_angle_atom_site_label_1
_geom_angle_atom_site_label_2
_geom_angle_atom_site_label_3
_geom_angle_site_symmetry_1
_geom_angle_site_symmetry_3
_geom_angle
Br1 Ba1 Br1 11_575 4_575 69.34(5)
Br1 Ba1 Br1 11_575 3_755 180.00(4)
Br1 Ba1 Br1 4_575 3_755 110.66(5)
Br1 Ba1 Br1 11_575 . 108.88(2)
Br1 Ba1 Br1 4_575 . 71.12(2)
Br1 Ba1 Br1 3_755 . 71.12(2)
Br1 Ba1 Br1 11_575 9_775 71.12(2)
Br1 Ba1 Br1 4_575 9_775 108.88(2)
Br1 Ba1 Br1 3_755 9_775 108.88(2)
Br1 Ba1 Br1 . 9_775 180.0
Br1 Ba1 Br1 11_575 10 71.12(2)
Br1 Ba1 Br1 4_575 10 108.88(2)
Br1 Ba1 Br1 3_755 10 108.88(2)
Br1 Ba1 Br1 . 10 69.34(5)
Br1 Ba1 Br1 9_775 10 110.66(5)
Br1 Ba1 Br1 11_575 2_775 108.88(2)
Br1 Ba1 Br1 4_575 2_775 71.12(2)
Br1 Ba1 Br1 3_755 2_775 71.12(2)
Br1 Ba1 Br1 . 2_775 110.66(5)
Br1 Ba1 Br1 9_775 2_775 69.34(5)
Br1 Ba1 Br1 10 2_775 180.0
Br1 Ba1 Br1 11_575 12_755 110.66(5)
Br1 Ba1 Br1 4_575 12_755 180.00(4)
Br1 Ba1 Br1 3_755 12_755 69.34(5)
Br1 Ba1 Br1 . 12_755 108.88(2)
Br1 Ba1 Br1 9_775 12_755 71.12(2)
Br1 Ba1 Br1 10 12_755 71.12(2)
Br1 Ba1 Br1 2_775 12_755 108.88(2)
Br3 Ba2 Br4 . 15_565 117.68(4)
Br3 Ba2 Br4 . 3_755 163.70(4)
Br4 Ba2 Br4 15_565 3_755 74.71(4)
Br3 Ba2 Br1 . 4_575 65.68(3)
Br4 Ba2 Br1 15_565 4_575 165.89(4)
Br4 Ba2 Br1 3_755 4_575 99.72(4)
Br3 Ba2 Br1 . . 112.77(4)
Br4 Ba2 Br1 15_565 . 119.38(4)
Br4 Ba2 Br1 3_755 . 64.74(4)
Br1 Ba2 Br1 4_575 . 67.68(4)
Br3 Ba2 Br2 . . 71.02(3)
Br4 Ba2 Br2 15_565 . 68.12(3)
Br4 Ba2 Br2 3_755 . 107.03(3)
Br1 Ba2 Br2 4_575 . 102.06(3)
Br1 Ba2 Br2 . . 164.16(3)
Br3 Ba2 Br4 . . 100.23(3)
Br4 Ba2 Br4 15_565 . 103.12(3)
Br4 Ba2 Br4 3_755 . 65.29(4)
Br1 Ba2 Br4 4_575 . 62.95(4)
Br1 Ba2 Br4 . . 98.68(4)
Br2 Ba2 Br4 . . 65.52(3)
Br3 Ba2 Br5 . 16_745 115.10(4)
Br4 Ba2 Br5 15_565 16_745 66.41(4)
Br4 Ba2 Br5 3_755 16_745 78.89(4)
Br1 Ba2 Br5 4_575 16_745 125.90(4)
Br1 Ba2 Br5 . 16_745 63.14(3)
Br2 Ba2 Br5 . 16_745 130.45(3)
Br4 Ba2 Br5 . 16_745 144.17(4)
Br3 Ba2 Br5 . 13_765 63.25(3)
Br4 Ba2 Br5 15_565 13_765 64.40(3)
Br4 Ba2 Br5 3_755 13_765 132.90(4)
Br1 Ba2 Br5 4_575 13_765 125.20(4)
Br1 Ba2 Br5 . 13_765 116.55(4)
Br2 Ba2 Br5 . 13_765 79.13(3)
Br4 Ba2 Br5 . 13_765 144.49(4)
Br5 Ba2 Br5 16_745 13_765 64.33(5)
Br3 Ba2 Br6A . 9_765 60.17(4)
Br4 Ba2 Br6A 15_565 9_765 120.71(6)
Br4 Ba2 Br6A 3_755 9_765 124.53(5)
Br1 Ba2 Br6A 4_575 9_765 73.22(5)
Br1 Ba2 Br6A . 9_765 61.85(4)
Br2 Ba2 Br6A . 9_765 128.40(4)
Br4 Ba2 Br6A . 9_765 136.16(5)
Br5 Ba2 Br6A 16_745 9_765 64.89(5)
Br5 Ba2 Br6A 13_765 9_765 65.31(5)
Br6A Ba3 Br6A 3_655 . 133.19(11)
Br6A Ba3 Br5 3_655 5_444 80.78(4)
Br6A Ba3 Br5 . 5_444 81.22(4)
Br6A Ba3 Br5 3_655 14_445 80.78(4)
Br6A Ba3 Br5 . 14_445 81.22(4)
Br5 Ba3 Br5 5_444 14_445 133.61(7)
Br6A Ba3 Br1 3_655 4_575 74.74(6)
Br6A Ba3 Br1 . 4_575 137.40(4)
Br5 Ba3 Br1 5_444 4_575 140.84(5)
Br5 Ba3 Br1 14_445 4_575 71.89(4)
Br6A Ba3 Br1 3_655 11_575 74.74(6)
Br6A Ba3 Br1 . 11_575 137.40(4)
Br5 Ba3 Br1 5_444 11_575 71.89(4)
Br5 Ba3 Br1 14_445 11_575 140.84(5)
Br1 Ba3 Br1 4_575 11_575 72.44(5)
Br6A Ba3 Br3 3_655 . 140.27(4)
Br6A Ba3 Br3 . . 70.23(5)
Br5 Ba3 Br3 5_444 . 138.90(5)
Br5 Ba3 Br3 14_445 . 71.25(4)
Br1 Ba3 Br3 4_575 . 70.13(3)
Br1 Ba3 Br3 11_575 . 110.56(5)
Br6A Ba3 Br3 3_655 9_765 140.27(4)
Br6A Ba3 Br3 . 9_765 70.23(5)
Br5 Ba3 Br3 5_444 9_765 71.25(4)
Br5 Ba3 Br3 14_445 9_765 138.90(5)
Br1 Ba3 Br3 4_575 9_765 110.56(5)
Br1 Ba3 Br3 11_575 9_765 70.13(3)
Br3 Ba3 Br3 . 9_765 71.57(6)
Br6A Ba3 Br6B 3_655 . 58.0(2)
Br6A Ba3 Br6B . . 75.1(2)
Br5 Ba3 Br6B 5_444 . 67.04(4)
Br5 Ba3 Br6B 14_445 . 67.04(4)
Br1 Ba3 Br6B 4_575 . 120.51(17)
Br1 Ba3 Br6B 11_575 . 120.51(17)
Br3 Ba3 Br6B . . 128.76(15)
Br3 Ba3 Br6B 9_765 . 128.76(15)
Br6A Ba3 Br6B 3_655 11_565 76.6(2)
Br6A Ba3 Br6B . 11_565 56.6(2)
Br5 Ba3 Br6B 5_444 11_565 67.22(4)
Br5 Ba3 Br6B 14_445 11_565 67.22(4)
Br1 Ba3 Br6B 4_575 11_565 132.90(14)
Br1 Ba3 Br6B 11_575 11_565 132.90(14)
Br3 Ba3 Br6B . 11_565 115.43(18)
Br3 Ba3 Br6B 9_765 11_565 115.43(18)
Br6B Ba3 Br6B . 11_565 18.5(3)
La1 Br1 Ba3 3_755 3_755 0.00(4)
La1 Br1 Ba1 3_755 . 108.74(4)
Ba3 Br1 Ba1 3_755 . 108.74(4)
La1 Br1 Ba2 3_755 3_755 110.48(4)
Ba3 Br1 Ba2 3_755 3_755 110.48(4)
Ba1 Br1 Ba2 . 3_755 111.00(4)
La1 Br1 Ba2 3_755 . 100.07(4)
Ba3 Br1 Ba2 3_755 . 100.07(4)
Ba1 Br1 Ba2 . . 109.88(4)
Ba2 Br1 Ba2 3_755 . 116.01(4)
Ba2 Br2 Ba2 2_765 15_565 111.721(15)
Ba2 Br2 Ba2 2_765 . 105.06(3)
Ba2 Br2 Ba2 15_565 . 111.721(18)
Ba2 Br2 Ba2 2_765 16_645 111.721(18)
Ba2 Br2 Ba2 15_565 16_645 105.06(3)
Ba2 Br2 Ba2 . 16_645 111.721(15)
Ba3 Br3 La1 . 9_765 108.43(6)
Ba3 Br3 Ba3 . 9_765 108.43(6)
La1 Br3 Ba3 9_765 9_765 0.00(4)
Ba3 Br3 Ba2 . . 113.28(2)
La1 Br3 Ba2 9_765 . 104.54(3)
Ba3 Br3 Ba2 9_765 . 104.54(3)
Ba3 Br3 Ba2 . 2_765 104.54(3)
La1 Br3 Ba2 9_765 2_765 113.28(2)
Ba3 Br3 Ba2 9_765 2_765 113.28(2)
Ba2 Br3 Ba2 . 2_765 112.90(6)
La2 Br4 Ba2 . 16_645 101.10(4)
La2 Br4 Ba2 . 4_575 113.66(4)
Ba2 Br4 Ba2 16_645 4_575 105.29(4)
La2 Br4 Ba2 . . 108.06(4)
Ba2 Br4 Ba2 16_645 . 112.89(4)
Ba2 Br4 Ba2 4_575 . 115.03(4)
La2 Br5 La1 . 5 141.14(6)
La2 Br5 Ba3 . 5 141.14(6)
La1 Br5 Ba3 5 5 0.0
La2 Br5 Ba2 . 15_575 95.25(4)
La1 Br5 Ba2 5 15_575 96.92(4)
Ba3 Br5 Ba2 5 15_575 96.92(4)
La2 Br5 Ba2 . 13_765 93.81(4)
La1 Br5 Ba2 5 13_765 96.46(4)
Ba3 Br5 Ba2 5 13_765 96.46(4)
Ba2 Br5 Ba2 15_575 13_765 145.74(5)
La1 Br6A Ba3 11_565 11_565 0.00(5)
La1 Br6A Ba3 11_565 . 136.81(11)
Ba3 Br6A Ba3 11_565 . 136.81(11)
La1 Br6A Ba2 11_565 2_765 95.61(4)
Ba3 Br6A Ba2 11_565 2_765 95.61(4)
Ba3 Br6A Ba2 . 2_765 95.48(4)
La1 Br6A Ba2 11_565 9_765 95.61(4)
Ba3 Br6A Ba2 11_565 9_765 95.61(4)
Ba3 Br6A Ba2 . 9_765 95.48(4)
Ba2 Br6A Ba2 2_765 9_765 149.57(9)
Br6B Br6B Br6B 3_655 11_565 90.000(7)
Br6B Br6B Br6B 3_655 9_665 45.000(3)
Br6B Br6B Br6B 11_565 9_665 45.000(9)
Br6B Br6B Ba3 3_655 . 174.7(13)
Br6B Br6B Ba3 11_565 . 84.7(13)
Br6B Br6B Ba3 9_665 . 129.7(13)
Br6B Br6B La1 3_655 3_655 76.8(13)
Br6B Br6B La1 11_565 3_655 166.8(13)
Br6B Br6B La1 9_665 3_655 121.8(13)
Ba3 Br6B La1 . 3_655 108.5(3)
Br6B Br6B Ba3 3_655 3_655 76.8(13)
Br6B Br6B Ba3 11_565 3_655 166.8(13)
Br6B Br6B Ba3 9_665 3_655 121.8(13)
Ba3 Br6B Ba3 . 3_655 108.5(3)
La1 Br6B Ba3 3_655 3_655 0.00(3)
Br5 La2 Br5 . 2_775 124.10(7)
Br5 La2 Br5 . 4_575 77.31(3)
Br5 La2 Br5 2_775 4_575 77.31(3)
Br5 La2 Br5 . 3_755 77.31(3)
Br5 La2 Br5 2_775 3_755 77.31(3)
Br5 La2 Br5 4_575 3_755 124.10(7)
Br5 La2 Br4 . . 140.14(3)
Br5 La2 Br4 2_775 . 75.01(4)
Br5 La2 Br4 4_575 . 73.67(4)
Br5 La2 Br4 3_755 . 142.20(4)
Br5 La2 Br4 . 3_755 73.67(4)
Br5 La2 Br4 2_775 3_755 142.20(3)
Br5 La2 Br4 4_575 3_755 75.01(4)
Br5 La2 Br4 3_755 3_755 140.14(4)
Br4 La2 Br4 . 3_755 72.85(3)
Br5 La2 Br4 . 4_575 142.20(3)
Br5 La2 Br4 2_775 4_575 73.67(4)
Br5 La2 Br4 4_575 4_575 140.14(4)
Br5 La2 Br4 3_755 4_575 75.01(4)
Br4 La2 Br4 . 4_575 72.85(3)
Br4 La2 Br4 3_755 4_575 114.21(6)
Br5 La2 Br4 . 2_775 75.01(4)
Br5 La2 Br4 2_775 2_775 140.14(3)
Br5 La2 Br4 4_575 2_775 142.20(4)
Br5 La2 Br4 3_755 2_775 73.67(4)
Br4 La2 Br4 . 2_775 114.21(6)
Br4 La2 Br4 3_755 2_775 72.85(3)
Br4 La2 Br4 4_575 2_775 72.85(3)

loop_
_geom_bond_atom_site_label_1
_geom_bond_atom_site_label_2
_geom_bond_site_symmetry_2
_geom_bond_distance
Ba1 Br1 11_575 3.2521(12)
Ba1 Br1 4_575 3.2521(12)
Ba1 Br1 3_755 3.2521(12)
Ba1 Br1 . 3.2521(13)
Ba1 Br1 9_775 3.2521(13)
Ba1 Br1 10 3.2521(13)
Ba1 Br1 2_775 3.2521(13)
Ba1 Br1 12_755 3.2521(12)
Ba2 Br3 . 3.2633(12)
Ba2 Br4 15_565 3.2839(15)
Ba2 Br4 3_755 3.3067(14)
Ba2 Br1 4_575 3.3737(15)
Ba2 Br1 . 3.4182(15)
Ba2 Br2 . 3.4266(8)
Ba2 Br4 . 3.5207(15)
Ba2 Br5 16_745 3.5810(17)
Ba2 Br5 13_765 3.6536(16)
Ba2 Br6A 9_765 3.7696(13)
Ba3 Br6A 3_655 2.971(3)
Ba3 Br6A . 3.038(3)
Ba3 Br5 5_444 3.1167(16)
Ba3 Br5 14_445 3.1167(16)
Ba3 Br1 4_575 3.1308(16)
Ba3 Br1 11_575 3.1308(16)
Ba3 Br3 . 3.1361(14)
Ba3 Br3 9_765 3.1361(14)
Ba3 Br6B . 3.402(15)
Ba3 Br6B 11_565 3.480(14)
Br1 La1 3_755 3.1308(16)
Br1 Ba3 3_755 3.1308(16)
Br1 Ba2 3_755 3.3737(14)
Br2 Ba2 2_765 3.4266(8)
Br2 Ba2 15_565 3.4266(9)
Br2 Ba2 16_645 3.4266(9)
Br3 La1 9_765 3.1361(14)
Br3 Ba3 9_765 3.1361(14)
Br3 Ba2 2_765 3.2633(12)
Br4 La2 . 3.1052(14)
Br4 Ba2 16_645 3.2839(15)
Br4 Ba2 4_575 3.3067(15)
Br5 La2 . 3.0833(15)
Br5 La1 5 3.1167(16)
Br5 Ba3 5 3.1167(16)
Br5 Ba2 15_575 3.5810(16)
Br5 Ba2 13_765 3.6536(16)
Br6A La1 11_565 2.971(3)
Br6A Ba3 11_565 2.971(3)
Br6A Ba2 2_765 3.7696(13)
Br6A Ba2 9_765 3.7696(13)
Br6B Br6B 3_655 1.111(18)
Br6B Br6B 11_565 1.111(18)
Br6B Br6B 9_665 1.57(3)
Br6B La1 3_655 3.480(14)
Br6B Ba3 3_655 3.480(14)
La2 Br5 2_775 3.0833(15)
La2 Br5 4_575 3.0833(15)
La2 Br5 3_755 3.0833(15)
La2 Br4 3_755 3.1052(15)
La2 Br4 4_575 3.1052(15)
La2 Br4 2_775 3.1052(15)

loop_
_geom_torsion_atom_site_label_1
_geom_torsion_atom_site_label_2
_geom_torsion_atom_site_label_3
_geom_torsion_atom_site_label_4
_geom_torsion_site_symmetry_1
_geom_torsion_site_symmetry_4
_geom_torsion
Br1 Ba1 Br1 La1 11_575 3_755 53.75(5)
Br1 Ba1 Br1 La1 4_575 3_755 113.02(6)
Br1 Ba1 Br1 La1 3_755 3_755 -126.25(5)
Br1 Ba1 Br1 La1 9_775 3_755 -4E1(10)
Br1 Ba1 Br1 La1 10 3_755 -6.61(5)
Br1 Ba1 Br1 La1 2_775 3_755 173.39(5)
Br1 Ba1 Br1 La1 12_755 3_755 -66.98(6)
Br1 Ba1 Br1 Ba3 11_575 3_755 53.75(5)
Br1 Ba1 Br1 Ba3 4_575 3_755 113.02(6)
Br1 Ba1 Br1 Ba3 3_755 3_755 -126.25(5)
Br1 Ba1 Br1 Ba3 9_775 3_755 -4E1(10)
Br1 Ba1 Br1 Ba3 10 3_755 -6.61(5)
Br1 Ba1 Br1 Ba3 2_775 3_755 173.39(5)
Br1 Ba1 Br1 Ba3 12_755 3_755 -66.98(6)
Br1 Ba1 Br1 Ba2 11_575 3_755 175.49(4)
Br1 Ba1 Br1 Ba2 4_575 3_755 -125.24(2)
Br1 Ba1 Br1 Ba2 3_755 3_755 -4.51(4)
Br1 Ba1 Br1 Ba2 9_775 3_755 8E1(10)
Br1 Ba1 Br1 Ba2 10 3_755 115.12(3)
Br1 Ba1 Br1 Ba2 2_775 3_755 -64.88(3)
Br1 Ba1 Br1 Ba2 12_755 3_755 54.76(2)
Br1 Ba1 Br1 Ba2 11_575 . -54.85(2)
Br1 Ba1 Br1 Ba2 4_575 . 4.42(4)
Br1 Ba1 Br1 Ba2 3_755 . 125.15(2)
Br1 Ba1 Br1 Ba2 9_775 . -15E1(10)
Br1 Ba1 Br1 Ba2 10 . -115.21(3)
Br1 Ba1 Br1 Ba2 2_775 . 64.79(3)
Br1 Ba1 Br1 Ba2 12_755 . -175.58(4)
Br3 Ba2 Br1 La1 . 3_755 -69.57(4)
Br4 Ba2 Br1 La1 15_565 3_755 74.96(5)
Br4 Ba2 Br1 La1 3_755 3_755 128.07(4)
Br1 Ba2 Br1 La1 4_575 3_755 -118.64(4)
Br2 Ba2 Br1 La1 . 3_755 -170.37(10)
Br4 Ba2 Br1 La1 . 3_755 -174.58(4)
Br5 Ba2 Br1 La1 16_745 3_755 38.07(4)
Br5 Ba2 Br1 La1 13_765 3_755 0.80(5)
Br6A Ba2 Br1 La1 9_765 3_755 -36.35(5)
Br3 Ba2 Br1 Ba3 . 3_755 -69.57(4)
Br4 Ba2 Br1 Ba3 15_565 3_755 74.96(5)
Br4 Ba2 Br1 Ba3 3_755 3_755 128.07(4)
Br1 Ba2 Br1 Ba3 4_575 3_755 -118.64(4)
Br2 Ba2 Br1 Ba3 . 3_755 -170.37(10)
Br4 Ba2 Br1 Ba3 . 3_755 -174.58(4)
Br5 Ba2 Br1 Ba3 16_745 3_755 38.07(4)
Br5 Ba2 Br1 Ba3 13_765 3_755 0.80(5)
Br6A Ba2 Br1 Ba3 9_765 3_755 -36.35(5)
Br3 Ba2 Br1 Ba1 . . 44.70(5)
Br4 Ba2 Br1 Ba1 15_565 . -170.76(4)
Br4 Ba2 Br1 Ba1 3_755 . -117.65(4)
Br1 Ba2 Br1 Ba1 4_575 . -4.36(4)
Br2 Ba2 Br1 Ba1 . . -56.10(13)
Br4 Ba2 Br1 Ba1 . . -60.30(4)
Br5 Ba2 Br1 Ba1 16_745 . 152.34(5)
Br5 Ba2 Br1 Ba1 13_765 . 115.08(4)
Br6A Ba2 Br1 Ba1 9_765 . 77.92(6)
Br3 Ba2 Br1 Ba2 . 3_755 171.61(3)
Br4 Ba2 Br1 Ba2 15_565 3_755 -43.86(6)
Br4 Ba2 Br1 Ba2 3_755 3_755 9.25(4)
Br1 Ba2 Br1 Ba2 4_575 3_755 122.54(3)
Br2 Ba2 Br1 Ba2 . 3_755 70.81(12)
Br4 Ba2 Br1 Ba2 . 3_755 66.60(4)
Br5 Ba2 Br1 Ba2 16_745 3_755 -80.75(5)
Br5 Ba2 Br1 Ba2 13_765 3_755 -118.02(5)
Br6A Ba2 Br1 Ba2 9_765 3_755 -155.17(7)
Br3 Ba2 Br2 Ba2 . 2_765 0.0
Br4 Ba2 Br2 Ba2 15_565 2_765 -131.87(3)
Br4 Ba2 Br2 Ba2 3_755 2_765 162.98(4)
Br1 Ba2 Br2 Ba2 4_575 2_765 58.74(3)
Br1 Ba2 Br2 Ba2 . 2_765 106.71(12)
Br4 Ba2 Br2 Ba2 . 2_765 111.28(3)
Br5 Ba2 Br2 Ba2 16_745 2_765 -107.23(4)
Br5 Ba2 Br2 Ba2 13_765 2_765 -65.25(3)
Br6A Ba2 Br2 Ba2 9_765 2_765 -19.29(6)
Br3 Ba2 Br2 Ba2 . 15_565 121.314(8)
Br4 Ba2 Br2 Ba2 15_565 15_565 -10.56(3)
Br4 Ba2 Br2 Ba2 3_755 15_565 -75.71(4)
Br1 Ba2 Br2 Ba2 4_575 15_565 -179.94(3)
Br1 Ba2 Br2 Ba2 . 15_565 -131.98(12)
Br4 Ba2 Br2 Ba2 . 15_565 -127.41(3)
Br5 Ba2 Br2 Ba2 16_745 15_565 14.08(4)
Br5 Ba2 Br2 Ba2 13_765 15_565 56.06(2)
Br6A Ba2 Br2 Ba2 9_765 15_565 102.03(6)
Br3 Ba2 Br2 Ba2 . 16_645 -121.314(12)
Br4 Ba2 Br2 Ba2 15_565 16_645 106.82(3)
Br4 Ba2 Br2 Ba2 3_755 16_645 41.67(4)
Br1 Ba2 Br2 Ba2 4_575 16_645 -62.57(2)
Br1 Ba2 Br2 Ba2 . 16_645 -14.60(11)
Br4 Ba2 Br2 Ba2 . 16_645 -10.03(3)
Br5 Ba2 Br2 Ba2 16_745 16_645 131.46(5)
Br5 Ba2 Br2 Ba2 13_765 16_645 173.43(3)
Br6A Ba2 Br2 Ba2 9_765 16_645 -140.60(6)
Br6A Ba3 Br3 La1 3_655 9_765 -150.15(11)
Br6A Ba3 Br3 La1 . 9_765 74.99(4)
Br5 Ba3 Br3 La1 5_444 9_765 26.19(6)
Br5 Ba3 Br3 La1 14_445 9_765 162.16(4)
Br1 Ba3 Br3 La1 4_575 9_765 -120.93(4)
Br1 Ba3 Br3 La1 11_575 9_765 -59.49(3)
Br3 Ba3 Br3 La1 9_765 9_765 0.0
Br6B Ba3 Br3 La1 . 9_765 125.4(2)
Br6B Ba3 Br3 La1 11_565 9_765 110.05(17)
Br6A Ba3 Br3 Ba3 3_655 9_765 -150.15(11)
Br6A Ba3 Br3 Ba3 . 9_765 74.99(4)
Br5 Ba3 Br3 Ba3 5_444 9_765 26.19(6)
Br5 Ba3 Br3 Ba3 14_445 9_765 162.16(4)
Br1 Ba3 Br3 Ba3 4_575 9_765 -120.93(4)
Br1 Ba3 Br3 Ba3 11_575 9_765 -59.49(3)
Br3 Ba3 Br3 Ba3 9_765 9_765 0.0
Br6B Ba3 Br3 Ba3 . 9_765 125.4(2)
Br6B Ba3 Br3 Ba3 11_565 9_765 110.05(17)
Br6A Ba3 Br3 Ba2 3_655 . -34.59(12)
Br6A Ba3 Br3 Ba2 . . -169.45(6)
Br5 Ba3 Br3 Ba2 5_444 . 141.75(7)
Br5 Ba3 Br3 Ba2 14_445 . -82.28(5)
Br1 Ba3 Br3 Ba2 4_575 . -5.37(4)
Br1 Ba3 Br3 Ba2 11_575 . 56.07(6)
Br3 Ba3 Br3 Ba2 9_765 . 115.56(4)
Br6B Ba3 Br3 Ba2 . . -119.1(2)
Br6B Ba3 Br3 Ba2 11_565 . -134.39(17)
Br6A Ba3 Br3 Ba2 3_655 2_765 88.72(10)
Br6A Ba3 Br3 Ba2 . 2_765 -46.14(4)
Br5 Ba3 Br3 Ba2 5_444 2_765 -94.93(8)
Br5 Ba3 Br3 Ba2 14_445 2_765 41.04(4)
Br1 Ba3 Br3 Ba2 4_575 2_765 117.95(5)
Br1 Ba3 Br3 Ba2 11_575 2_765 179.38(4)
Br3 Ba3 Br3 Ba2 9_765 2_765 -121.12(3)
Br6B Ba3 Br3 Ba2 . 2_765 4.2(2)
Br6B Ba3 Br3 Ba2 11_565 2_765 -11.07(17)
Br4 Ba2 Br3 Ba3 15_565 . 169.88(4)
Br4 Ba2 Br3 Ba3 3_755 . 32.77(17)
Br1 Ba2 Br3 Ba3 4_575 . 5.14(4)
Br1 Ba2 Br3 Ba3 . . -44.94(5)
Br2 Ba2 Br3 Ba3 . . 118.59(4)
Br4 Ba2 Br3 Ba3 . . 59.07(5)
Br5 Ba2 Br3 Ba3 16_745 . -114.79(4)
Br5 Ba2 Br3 Ba3 13_765 . -154.28(6)
Br6A Ba2 Br3 Ba3 9_765 . -78.77(7)
Br4 Ba2 Br3 La1 15_565 9_765 -72.27(6)
Br4 Ba2 Br3 La1 3_755 9_765 150.61(13)
Br1 Ba2 Br3 La1 4_575 9_765 122.99(5)
Br1 Ba2 Br3 La1 . 9_765 72.91(4)
Br2 Ba2 Br3 La1 . 9_765 -123.56(3)
Br4 Ba2 Br3 La1 . 9_765 176.92(4)
Br5 Ba2 Br3 La1 16_745 9_765 3.06(5)
Br5 Ba2 Br3 La1 13_765 9_765 -36.43(3)
Br6A Ba2 Br3 La1 9_765 9_765 39.07(6)
Br4 Ba2 Br3 Ba3 15_565 9_765 -72.27(6)
Br4 Ba2 Br3 Ba3 3_755 9_765 150.61(13)
Br1 Ba2 Br3 Ba3 4_575 9_765 122.99(5)
Br1 Ba2 Br3 Ba3 . 9_765 72.91(4)
Br2 Ba2 Br3 Ba3 . 9_765 -123.56(3)
Br4 Ba2 Br3 Ba3 . 9_765 176.92(4)
Br5 Ba2 Br3 Ba3 16_745 9_765 3.06(5)
Br5 Ba2 Br3 Ba3 13_765 9_765 -36.43(3)
Br6A Ba2 Br3 Ba3 9_765 9_765 39.07(6)
Br4 Ba2 Br3 Ba2 15_565 2_765 51.29(3)
Br4 Ba2 Br3 Ba2 3_755 2_765 -85.82(14)
Br1 Ba2 Br3 Ba2 4_575 2_765 -113.45(3)
Br1 Ba2 Br3 Ba2 . 2_765 -163.52(4)
Br2 Ba2 Br3 Ba2 . 2_765 0.0
Br4 Ba2 Br3 Ba2 . 2_765 -59.51(2)
Br5 Ba2 Br3 Ba2 16_745 2_765 126.62(4)
Br5 Ba2 Br3 Ba2 13_765 2_765 87.13(3)
Br6A Ba2 Br3 Ba2 9_765 2_765 162.64(5)
Br3 Ba2 Br4 La2 . . -174.93(4)
Br4 Ba2 Br4 La2 15_565 . 63.28(6)
Br4 Ba2 Br4 La2 3_755 . -2.80(5)
Br1 Ba2 Br4 La2 4_575 . -119.13(5)
Br1 Ba2 Br4 La2 . . -59.75(5)
Br2 Ba2 Br4 La2 . . 121.51(4)
Br5 Ba2 Br4 La2 16_745 . -4.45(8)
Br5 Ba2 Br4 La2 13_765 . 127.37(6)
Br6A Ba2 Br4 La2 9_765 . -117.74(7)
Br3 Ba2 Br4 Ba2 . 16_645 74.12(5)
Br4 Ba2 Br4 Ba2 15_565 16_645 -47.66(4)
Br4 Ba2 Br4 Ba2 3_755 16_645 -113.75(4)
Br1 Ba2 Br4 Ba2 4_575 16_645 129.92(5)
Br1 Ba2 Br4 Ba2 . 16_645 -170.70(4)
Br2 Ba2 Br4 Ba2 . 16_645 10.56(3)
Br5 Ba2 Br4 Ba2 16_745 16_645 -115.39(6)
Br5 Ba2 Br4 Ba2 13_765 16_645 16.43(8)
Br6A Ba2 Br4 Ba2 9_765 16_645 131.31(6)
Br3 Ba2 Br4 Ba2 . 4_575 -46.75(5)
Br4 Ba2 Br4 Ba2 15_565 4_575 -168.54(4)
Br4 Ba2 Br4 Ba2 3_755 4_575 125.38(3)
Br1 Ba2 Br4 Ba2 4_575 4_575 9.05(4)
Br1 Ba2 Br4 Ba2 . 4_575 68.43(4)
Br2 Ba2 Br4 Ba2 . 4_575 -110.31(4)
Br5 Ba2 Br4 Ba2 16_745 4_575 123.73(5)
Br5 Ba2 Br4 Ba2 13_765 4_575 -104.45(7)
Br6A Ba2 Br4 Ba2 9_765 4_575 10.44(8)
Br6A Ba3 Br6A La1 3_655 11_565 0.0
Br5 Ba3 Br6A La1 5_444 11_565 -68.45(3)
Br5 Ba3 Br6A La1 14_445 11_565 68.45(3)
Br1 Ba3 Br6A La1 4_575 11_565 119.19(8)
Br1 Ba3 Br6A La1 11_575 11_565 -119.19(8)
Br3 Ba3 Br6A La1 . 11_565 141.58(3)
Br3 Ba3 Br6A La1 9_765 11_565 -141.58(3)
Br6B Ba3 Br6A La1 . 11_565 0.0
Br6B Ba3 Br6A La1 11_565 11_565 0.0
Br6A Ba3 Br6A Ba3 3_655 11_565 0.0
Br5 Ba3 Br6A Ba3 5_444 11_565 -68.45(3)
Br5 Ba3 Br6A Ba3 14_445 11_565 68.45(3)
Br1 Ba3 Br6A Ba3 4_575 11_565 119.19(8)
Br1 Ba3 Br6A Ba3 11_575 11_565 -119.19(8)
Br3 Ba3 Br6A Ba3 . 11_565 141.58(3)
Br3 Ba3 Br6A Ba3 9_765 11_565 -141.58(3)
Br6B Ba3 Br6A Ba3 . 11_565 0.0
Br6B Ba3 Br6A Ba3 11_565 11_565 0.0
Br6A Ba3 Br6A Ba2 3_655 2_765 -104.22(5)
Br5 Ba3 Br6A Ba2 5_444 2_765 -172.66(6)
Br5 Ba3 Br6A Ba2 14_445 2_765 -35.77(5)
Br1 Ba3 Br6A Ba2 4_575 2_765 14.97(12)
Br1 Ba3 Br6A Ba2 11_575 2_765 136.60(6)
Br3 Ba3 Br6A Ba2 . 2_765 37.37(5)
Br3 Ba3 Br6A Ba2 9_765 2_765 114.20(7)
Br6B Ba3 Br6A Ba2 . 2_765 -104.22(5)
Br6B Ba3 Br6A Ba2 11_565 2_765 -104.22(5)
Br6A Ba3 Br6A Ba2 3_655 9_765 104.22(5)
Br5 Ba3 Br6A Ba2 5_444 9_765 35.77(5)
Br5 Ba3 Br6A Ba2 14_445 9_765 172.66(6)
Br1 Ba3 Br6A Ba2 4_575 9_765 -136.60(6)
Br1 Ba3 Br6A Ba2 11_575 9_765 -14.97(12)
Br3 Ba3 Br6A Ba2 . 9_765 -114.20(7)
Br3 Ba3 Br6A Ba2 9_765 9_765 -37.37(5)
Br6B Ba3 Br6A Ba2 . 9_765 104.22(5)
Br6B Ba3 Br6A Ba2 11_565 9_765 104.22(5)
Br6A Ba3 Br6B Br6B 3_655 3_655 180.0
Br6A Ba3 Br6B Br6B . 3_655 0.0
Br5 Ba3 Br6B Br6B 5_444 3_655 86.61(10)
Br5 Ba3 Br6B Br6B 14_445 3_655 -86.61(10)
Br1 Ba3 Br6B Br6B 4_575 3_655 -136.69(10)
Br1 Ba3 Br6B Br6B 11_575 3_655 136.69(10)
Br3 Ba3 Br6B Br6B . 3_655 -48.58(14)
Br3 Ba3 Br6B Br6B 9_765 3_655 48.58(14)
Br6B Ba3 Br6B Br6B 11_565 3_655 0.0
Br6A Ba3 Br6B Br6B 3_655 11_565 180.0
Br6A Ba3 Br6B Br6B . 11_565 0.0
Br5 Ba3 Br6B Br6B 5_444 11_565 86.61(10)
Br5 Ba3 Br6B Br6B 14_445 11_565 -86.61(10)
Br1 Ba3 Br6B Br6B 4_575 11_565 -136.69(10)
Br1 Ba3 Br6B Br6B 11_575 11_565 136.69(10)
Br3 Ba3 Br6B Br6B . 11_565 -48.58(14)
Br3 Ba3 Br6B Br6B 9_765 11_565 48.58(14)
Br6A Ba3 Br6B Br6B 3_655 9_665 180.0
Br6A Ba3 Br6B Br6B . 9_665 0.0
Br5 Ba3 Br6B Br6B 5_444 9_665 86.61(10)
Br5 Ba3 Br6B Br6B 14_445 9_665 -86.61(10)
Br1 Ba3 Br6B Br6B 4_575 9_665 -136.69(10)
Br1 Ba3 Br6B Br6B 11_575 9_665 136.69(10)
Br3 Ba3 Br6B Br6B . 9_665 -48.58(14)
Br3 Ba3 Br6B Br6B 9_765 9_665 48.58(14)
Br6B Ba3 Br6B Br6B 11_565 9_665 0.0
Br6A Ba3 Br6B La1 3_655 3_655 0.0
Br6A Ba3 Br6B La1 . 3_655 180.0
Br5 Ba3 Br6B La1 5_444 3_655 -93.39(10)
Br5 Ba3 Br6B La1 14_445 3_655 93.39(10)
Br1 Ba3 Br6B La1 4_575 3_655 43.31(10)
Br1 Ba3 Br6B La1 11_575 3_655 -43.31(10)
Br3 Ba3 Br6B La1 . 3_655 131.42(14)
Br3 Ba3 Br6B La1 9_765 3_655 -131.42(14)
Br6B Ba3 Br6B La1 11_565 3_655 180.0
Br6A Ba3 Br6B Ba3 3_655 3_655 0.0
Br6A Ba3 Br6B Ba3 . 3_655 180.0
Br5 Ba3 Br6B Ba3 5_444 3_655 -93.39(10)
Br5 Ba3 Br6B Ba3 14_445 3_655 93.39(10)
Br1 Ba3 Br6B Ba3 4_575 3_655 43.31(10)
Br1 Ba3 Br6B Ba3 11_575 3_655 -43.31(10)
Br3 Ba3 Br6B Ba3 . 3_655 131.42(14)
Br3 Ba3 Br6B Ba3 9_765 3_655 -131.42(14)
Br6B Ba3 Br6B Ba3 11_565 3_655 180.0
La1 Br5 La2 Br5 5 2_775 0.77(6)
Ba3 Br5 La2 Br5 5 2_775 0.77(6)
Ba2 Br5 La2 Br5 15_575 2_775 -107.10(4)
Ba2 Br5 La2 Br5 13_765 2_775 105.98(3)
La1 Br5 La2 Br5 5 4_575 -64.11(7)
Ba3 Br5 La2 Br5 5 4_575 -64.11(7)
Ba2 Br5 La2 Br5 15_575 4_575 -171.99(3)
Ba2 Br5 La2 Br5 13_765 4_575 41.09(5)
La1 Br5 La2 Br5 5 3_755 65.66(7)
Ba3 Br5 La2 Br5 5 3_755 65.66(7)
Ba2 Br5 La2 Br5 15_575 3_755 -42.21(6)
Ba2 Br5 La2 Br5 13_765 3_755 170.87(3)
La1 Br5 La2 Br4 5 . -108.12(10)
Ba3 Br5 La2 Br4 5 . -108.12(10)
Ba2 Br5 La2 Br4 15_575 . 144.01(7)
Ba2 Br5 La2 Br4 13_765 . -2.91(9)
La1 Br5 La2 Br4 5 3_755 -141.98(8)
Ba3 Br5 La2 Br4 5 3_755 -141.98(8)
Ba2 Br5 La2 Br4 15_575 3_755 110.15(4)
Ba2 Br5 La2 Br4 13_765 3_755 -36.77(4)
La1 Br5 La2 Br4 5 4_575 109.38(11)
Ba3 Br5 La2 Br4 5 4_575 109.38(11)
Ba2 Br5 La2 Br4 15_575 4_575 1.51(10)
Ba2 Br5 La2 Br4 13_765 4_575 -145.42(8)
La1 Br5 La2 Br4 5 2_775 141.89(9)
Ba3 Br5 La2 Br4 5 2_775 141.89(9)
Ba2 Br5 La2 Br4 15_575 2_775 34.02(4)
Ba2 Br5 La2 Br4 13_765 2_775 -112.90(4)
Ba2 Br4 La2 Br5 16_645 . 87.56(9)
Ba2 Br4 La2 Br5 4_575 . -160.15(7)
Ba2 Br4 La2 Br5 . . -31.19(10)
Ba2 Br4 La2 Br5 16_645 2_775 -38.25(4)
Ba2 Br4 La2 Br5 4_575 2_775 74.05(5)
Ba2 Br4 La2 Br5 . 2_775 -157.00(5)
Ba2 Br4 La2 Br5 16_645 4_575 42.63(4)
Ba2 Br4 La2 Br5 4_575 4_575 154.93(5)
Ba2 Br4 La2 Br5 . 4_575 -76.12(4)
Ba2 Br4 La2 Br5 16_645 3_755 -82.52(9)
Ba2 Br4 La2 Br5 4_575 3_755 29.78(11)
Ba2 Br4 La2 Br5 . 3_755 158.74(8)
Ba2 Br4 La2 Br4 16_645 3_755 121.58(5)
Ba2 Br4 La2 Br4 4_575 3_755 -126.12(2)
Ba2 Br4 La2 Br4 . 3_755 2.83(5)
Ba2 Br4 La2 Br4 16_645 4_575 -115.43(5)
Ba2 Br4 La2 Br4 4_575 4_575 -3.13(5)
Ba2 Br4 La2 Br4 . 4_575 125.82(2)
Ba2 Br4 La2 Br4 16_645 2_775 -176.92(4)
Ba2 Br4 La2 Br4 4_575 2_775 -64.63(4)
Ba2 Br4 La2 Br4 . 2_775 64.33(3)
